data_7049676
loop_
_publ_author_name
'Xu, Xingyu'
'Zhang, Zengyu'
'Huang, Shiqing'
'Cao, Lei'
'Liu, Wei'
'Yan, Xiaoyu'

_publ_section_title
;
 4-Halo-1,2,3-triazolylidenes: stable carbenes featuring halogen bonding.
;
_journal_issue 20
_journal_name_full 'Dalton transactions (Cambridge, England : 2003)'
_journal_page_first 6931
_journal_page_last 6941
_journal_paper_doi 10.1039/c9dt01018a
_journal_volume 48
_journal_year 2019
_chemical_formula_moiety 'C52 H68 Au Cl2 N6, F6 P, 2(C H2 Cl2)'
_chemical_formula_sum 'C54 H72 Au Cl6 F6 N6 P'
_chemical_formula_weight 1359.81
_space_group_crystal_system monoclinic
_space_group_IT_number 13
_space_group_name_Hall '-P 2yac'
_space_group_name_H-M_alt 'P 1 2/n 1'
_symmetry_space_group_name_Hall '-P 2yac'
_symmetry_space_group_name_H-M 'P 1 2/n 1'
_atom_sites_solution_hydrogens geom
_atom_sites_solution_primary iterative
_audit_creation_date 2018-05-28
_audit_creation_method
;
Olex2 1.2
(compiled 2018.05.18 svn.r3508 for OlexSys, GUI svn.r5497)
;
_audit_update_record
;
2018-07-24 deposited with the CCDC.    2019-04-12 downloaded from the CCDC.
;
_cell_angle_alpha 90
_cell_angle_beta 92.728(2)
_cell_angle_gamma 90
_cell_formula_units_Z 2
_cell_length_a 13.2352(7)
_cell_length_b 10.8348(7)
_cell_length_c 22.2774(16)
_cell_measurement_reflns_used 8302
_cell_measurement_temperature 200(2)
_cell_measurement_theta_max 26.393
_cell_measurement_theta_min 2.430
_cell_volume 3191.0(4)
_computing_cell_refinement 'SAINT V8.38A (?, 2016)'
_computing_data_reduction 'SAINT V8.38A (?, 2016)'
_computing_molecular_graphics 'Olex2 (Dolomanov et al., 2009)'
_computing_publication_material 'Olex2 (Dolomanov et al., 2009)'
_computing_structure_refinement 'XL (Sheldrick, 2008)'
_computing_structure_solution 'ShelXT (Sheldrick, 2015)'
_diffrn_ambient_temperature 200.0
_diffrn_measured_fraction_theta_full 0.997
_diffrn_measured_fraction_theta_max 0.993
_diffrn_measurement_device_type 'Bruker APEX-II CCD'
_diffrn_measurement_method '\f and \w scans'
_diffrn_radiation_type MoK\a
_diffrn_radiation_wavelength 0.71073
_diffrn_reflns_av_R_equivalents 0.0787
_diffrn_reflns_av_unetI/netI 0.0668
_diffrn_reflns_Laue_measured_fraction_full 0.997
_diffrn_reflns_Laue_measured_fraction_max 0.993
_diffrn_reflns_limit_h_max 16
_diffrn_reflns_limit_h_min -16
_diffrn_reflns_limit_k_max 13
_diffrn_reflns_limit_k_min -12
_diffrn_reflns_limit_l_max 22
_diffrn_reflns_limit_l_min -27
_diffrn_reflns_number 20957
_diffrn_reflns_point_group_measured_fraction_full 0.997
_diffrn_reflns_point_group_measured_fraction_max 0.993
_diffrn_reflns_theta_full 25.242
_diffrn_reflns_theta_max 26.414
_diffrn_reflns_theta_min 2.430
_diffrn_standards_number 0
_exptl_absorpt_coefficient_mu 2.637
_exptl_absorpt_correction_T_max 0.7454
_exptl_absorpt_correction_T_min 0.5397
_exptl_absorpt_correction_type multi-scan
_exptl_absorpt_process_details
'SADABS-2016/2 (Bruker,2016/2) was used for absorption correction. wR2(int) was 0.0767 before and 0.0519 after correction. The Ratio of minimum to maximum transmission is 0.7240. The \l/2 correction factor is Not present.'
_exptl_crystal_colour 'clear light colourless'
_exptl_crystal_colour_lustre clear
_exptl_crystal_colour_modifier light
_exptl_crystal_colour_primary colourless
_exptl_crystal_density_diffrn 1.415
_exptl_crystal_description block
_exptl_crystal_F_000 1376
_exptl_crystal_size_max 0.22
_exptl_crystal_size_mid 0.19
_exptl_crystal_size_min 0.18
_exptl_transmission_factor_max 0.7454
_exptl_transmission_factor_min 0.5397
_refine_diff_density_max 1.560
_refine_diff_density_min -1.320
_refine_diff_density_rms 0.145
_refine_ls_extinction_method none
_refine_ls_goodness_of_fit_ref 1.048
_refine_ls_hydrogen_treatment constr
_refine_ls_matrix_type full
_refine_ls_number_parameters 354
_refine_ls_number_reflns 6525
_refine_ls_number_restraints 34
_refine_ls_restrained_S_all 1.090
_refine_ls_R_factor_all 0.0795
_refine_ls_R_factor_gt 0.0575
_refine_ls_shift/su_max 0.000
_refine_ls_shift/su_mean 0.000
_refine_ls_structure_factor_coef Fsqd
_refine_ls_weighting_details 'w=1/[\s^2^(Fo^2^)+(0.0828P)^2^+10.2927P] where P=(Fo^2^+2Fc^2^)/3'
_refine_ls_weighting_scheme calc
_refine_ls_wR_factor_gt 0.1444
_refine_ls_wR_factor_ref 0.1603
_reflns_Friedel_coverage 0.000
_reflns_number_gt 5200
_reflns_number_total 6525
_reflns_threshold_expression 'I > 2\s(I)'
_cod_data_source_file c9dt01018a2.cif
_cod_data_source_block mo_xxy2017112303au_0m_a
_cod_depositor_comments 'Adding full bibliography for 7049675--7049689.cif.'
_cod_database_code 7049676
_shelx_shelxl_version_number 2016/6
_shelx_space_group_comment
;
The symmetry employed for this shelxl refinement is uniquely defined
by the following loop, which should always be used as a source of
symmetry information in preference to the above space-group names.
They are only intended as comments.
;
_olex2_refinement_description
;
1. Fixed Uiso
 At 1.2 times of:
  All C(H) groups, All C(H,H,H,H) groups
 At 1.5 times of:
  All C(H,H,H) groups
2. Rigid bond restraints
 C24, C26, C25, P1, F1
 with sigma for 1-2 distances of 0.001 and sigma for 1-3 distances of 0.001
3. Uiso/Uaniso restraints and constraints
Uanis(C27) \\sim Ueq: with sigma of 0.01 and sigma for terminal atoms of 0.02
Uanis(Cl3A) \\sim Ueq: with sigma of 0.001 and sigma for terminal atoms of 0.002
Uanis(F1) \\sim Ueq, Uanis(C26) \\sim Ueq: with sigma of 0.001 and sigma for
terminal atoms of 0.002
Uanis(Cl3) \\sim Ueq: with sigma of 0.001 and sigma for terminal atoms of 0.002
4. Others
 Sof(H27C)=Sof(H27D)=Sof(Cl3A)=1-FVAR(1)
 Sof(Cl3)=Sof(H27A)=Sof(H27B)=FVAR(1)
5.a Ternary CH refined with riding coordinates:
 C24(H24), C9(H9), C21(H21), C12(H12)
5.b Secondary CH2 refined with riding coordinates:
 C27(H27A,H27B), C27(H27C,H27D)
5.c Aromatic/amide H refined with riding coordinates:
 C6(H6), C7(H7), C5(H5), C17(H17), C19(H19), C18(H18)
5.d Idealised Me refined as rotating group:
 C25(H25A,H25B,H25C), C13(H13A,H13B,H13C), C10(H10A,H10B,H10C), C26(H26A,H26B,
 H26C), C23(H23A,H23B,H23C), C22(H22A,H22B,H22C), C11(H11A,H11B,H11C), C14(H14A,
 H14B,H14C)
;
_olex2_submission_special_instructions 'No special instructions were received'

loop_
_space_group_symop_operation_xyz
'x, y, z'
'-x+1/2, y, -z+1/2'
'-x, -y, -z'
'x-1/2, -y, z-1/2'

loop_
_atom_site_label
_atom_site_type_symbol
_atom_site_fract_x
_atom_site_fract_y
_atom_site_fract_z
_atom_site_U_iso_or_equiv
_atom_site_adp_type
_atom_site_occupancy
_atom_site_site_symmetry_order
_atom_site_calc_flag
_atom_site_refinement_flags_posn
_atom_site_refinement_flags_adp
_atom_site_refinement_flags_occupancy
_atom_site_disorder_assembly
_atom_site_disorder_group
Au1 Au 0.750000 0.62725(3) 0.750000 0.03625(14) Uani 1 2 d S T P . .
Cl1 Cl 0.91710(13) 0.5553(3) 0.61704(9) 0.0689(6) Uani 1 1 d . . . . .
P1 P 0.750000 0.8632(3) 0.250000 0.0558(7) Uani 1 2 d S TU P . .
N2 N 0.6441(4) 0.6294(4) 0.5690(2) 0.0308(11) Uani 1 1 d . . . . .
N1 N 0.6413(4) 0.6423(4) 0.6280(2) 0.0300(11) Uani 1 1 d . . . . .
N3 N 0.7397(4) 0.5985(5) 0.5615(2) 0.0322(11) Uani 1 1 d . . . . .
Cl2 Cl 0.9166(5) 1.1550(5) 0.3705(3) 0.170(2) Uani 1 1 d . . . . .
Cl3 Cl 1.0809(10) 0.9531(15) 0.3526(6) 0.163(6) Uani 0.448(13) 1 d . U . A 1
F4 F 0.750000 1.0079(7) 0.250000 0.094(3) Uani 1 2 d S T P . .
C1 C 0.7310(5) 0.6227(6) 0.6598(3) 0.0365(14) Uani 1 1 d . . . . .
C2 C 0.7930(5) 0.5937(6) 0.6141(3) 0.0369(14) Uani 1 1 d . . . . .
C15 C 0.5448(5) 0.6753(7) 0.6516(3) 0.0364(14) Uani 1 1 d . . . . .
C3 C 0.7727(4) 0.5736(6) 0.5015(3) 0.0334(13) Uani 1 1 d . . . . .
F2 F 0.750000 0.7173(8) 0.250000 0.113(3) Uani 1 2 d S T P . .
C4 C 0.7681(5) 0.4523(7) 0.4815(3) 0.0439(16) Uani 1 1 d . . . . .
C20 C 0.5190(5) 0.7992(7) 0.6530(3) 0.0430(16) Uani 1 1 d . . . . .
C8 C 0.8074(5) 0.6721(7) 0.4686(3) 0.0410(15) Uani 1 1 d . . . . .
C24 C 0.5161(6) 0.4450(8) 0.6675(4) 0.0615(19) Uani 1 1 d . U . . .
H24 H 0.586606 0.443426 0.653223 0.074 Uiso 1 1 calc R . . . .
F1 F 0.8366(5) 0.8645(6) 0.2041(4) 0.1003(17) Uani 1 1 d . U . . .
C16 C 0.4841(5) 0.5786(8) 0.6706(3) 0.0477(17) Uani 1 1 d . . . . .
C6 C 0.8357(6) 0.5254(9) 0.3894(4) 0.057(2) Uani 1 1 d . . . . .
H6 H 0.857844 0.507946 0.350346 0.069 Uiso 1 1 calc R . . . .
C9 C 0.8088(6) 0.8034(7) 0.4909(4) 0.0497(18) Uani 1 1 d . . . . .
H9 H 0.799474 0.800345 0.535126 0.060 Uiso 1 1 calc R . . . .
C21 C 0.5879(7) 0.9012(7) 0.6326(4) 0.056(2) Uani 1 1 d . . . . .
H21 H 0.649308 0.862318 0.616106 0.068 Uiso 1 1 calc R . . . .
C7 C 0.8395(6) 0.6438(8) 0.4106(3) 0.053(2) Uani 1 1 d . . . . .
H7 H 0.863950 0.707863 0.386020 0.064 Uiso 1 1 calc R . . . .
C5 C 0.8003(6) 0.4316(8) 0.4239(4) 0.059(2) Uani 1 1 d . . . . .
H5 H 0.797737 0.350262 0.407959 0.071 Uiso 1 1 calc R . . . .
F3 F 0.8329(8) 0.8589(8) 0.3013(5) 0.157(4) Uani 1 1 d . . . . .
C12 C 0.7254(7) 0.3477(7) 0.5186(4) 0.058(2) Uani 1 1 d . . . . .
H12 H 0.713673 0.381162 0.559523 0.070 Uiso 1 1 calc R . . . .
C17 C 0.3909(7) 0.6137(10) 0.6928(4) 0.066(3) Uani 1 1 d . . . . .
H17 H 0.346628 0.552412 0.707080 0.079 Uiso 1 1 calc R . . . .
C19 C 0.4242(6) 0.8265(10) 0.6745(4) 0.064(2) Uani 1 1 d . . . . .
H19 H 0.401925 0.909745 0.675550 0.077 Uiso 1 1 calc R . . . .
C18 C 0.3631(7) 0.7348(11) 0.6941(4) 0.076(3) Uani 1 1 d . . . . .
H18 H 0.299390 0.756045 0.709049 0.091 Uiso 1 1 calc R . . . .
C25 C 0.4490(8) 0.3738(9) 0.6215(6) 0.082(3) Uani 1 1 d . U . . .
H25A H 0.378914 0.374849 0.633827 0.123 Uiso 1 1 calc GR . . . .
H25B H 0.472625 0.288282 0.619295 0.123 Uiso 1 1 calc GR . . . .
H25C H 0.452551 0.412787 0.581961 0.123 Uiso 1 1 calc GR . . . .
C13 C 0.6239(9) 0.3059(12) 0.4912(5) 0.095(4) Uani 1 1 d . . . . .
H13A H 0.576524 0.375456 0.490150 0.142 Uiso 1 1 calc GR . . . .
H13B H 0.597243 0.239148 0.515522 0.142 Uiso 1 1 calc GR . . . .
H13C H 0.632530 0.276182 0.450205 0.142 Uiso 1 1 calc GR . . . .
C10 C 0.7188(10) 0.8738(8) 0.4626(6) 0.086(3) Uani 1 1 d . . . . .
H10A H 0.730873 0.891240 0.420371 0.130 Uiso 1 1 calc GR . . . .
H10B H 0.710309 0.951618 0.484204 0.130 Uiso 1 1 calc GR . . . .
H10C H 0.657449 0.823798 0.465050 0.130 Uiso 1 1 calc GR . . . .
C26 C 0.5181(10) 0.3813(9) 0.7280(6) 0.087(3) Uani 1 1 d . U . . .
H26A H 0.563146 0.426279 0.756434 0.130 Uiso 1 1 calc GR . . . .
H26B H 0.542667 0.296554 0.723728 0.130 Uiso 1 1 calc GR . . . .
H26C H 0.449598 0.379701 0.742887 0.130 Uiso 1 1 calc GR . . . .
C23 C 0.6219(10) 0.9849(13) 0.6848(6) 0.118(5) Uani 1 1 d . . . . .
H23A H 0.562776 1.025243 0.700981 0.177 Uiso 1 1 calc GR . . . .
H23B H 0.668445 1.047666 0.670663 0.177 Uiso 1 1 calc GR . . . .
H23C H 0.656390 0.935384 0.716443 0.177 Uiso 1 1 calc GR . . . .
C22 C 0.5342(10) 0.9758(11) 0.5826(6) 0.115(5) Uani 1 1 d . . . . .
H22A H 0.510735 0.920258 0.550104 0.172 Uiso 1 1 calc GR . . . .
H22B H 0.581223 1.036412 0.566907 0.172 Uiso 1 1 calc GR . . . .
H22C H 0.476123 1.018808 0.598535 0.172 Uiso 1 1 calc GR . . . .
C27 C 0.9955(12) 1.0866(17) 0.3246(8) 0.141(6) Uani 1 1 d . U . . .
H27A H 1.040138 1.151584 0.309395 0.169 Uiso 0.448(13) 1 calc R . . A 1
H27B H 0.954095 1.055476 0.289639 0.169 Uiso 0.448(13) 1 calc R . . A 1
H27C H 1.007284 1.143111 0.290765 0.169 Uiso 0.552(13) 1 calc R . . A 2
H27D H 0.962155 1.011617 0.307698 0.169 Uiso 0.552(13) 1 calc R . . A 2
C11 C 0.9085(10) 0.8695(10) 0.4818(7) 0.106(5) Uani 1 1 d . . . . .
H11A H 0.964630 0.818782 0.498132 0.159 Uiso 1 1 calc GR . . . .
H11B H 0.908656 0.949122 0.502761 0.159 Uiso 1 1 calc GR . . . .
H11C H 0.916364 0.883283 0.438837 0.159 Uiso 1 1 calc GR . . . .
C14 C 0.7986(11) 0.2422(11) 0.5260(7) 0.127(6) Uani 1 1 d . . . . .
H14A H 0.800392 0.196305 0.488150 0.190 Uiso 1 1 calc GR . . . .
H14B H 0.776988 0.187133 0.557828 0.190 Uiso 1 1 calc GR . . . .
H14C H 0.866264 0.274365 0.536822 0.190 Uiso 1 1 calc GR . . . .
Cl3A Cl 1.1107(5) 1.0450(7) 0.3575(3) 0.101(3) Uani 0.552(13) 1 d . U . A 2

loop_
_atom_site_aniso_label
_atom_site_aniso_U_11
_atom_site_aniso_U_22
_atom_site_aniso_U_33
_atom_site_aniso_U_23
_atom_site_aniso_U_13
_atom_site_aniso_U_12
Au1 0.02888(19) 0.0514(2) 0.0277(2) 0.000 -0.00698(13) 0.000
Cl1 0.0274(8) 0.130(2) 0.0484(12) 0.0029(12) -0.0072(7) 0.0188(10)
P1 0.0581(17) 0.0557(17) 0.0536(18) 0.000 0.0032(13) 0.000
N2 0.023(2) 0.038(3) 0.031(3) -0.004(2) 0.000(2) 0.000(2)
N1 0.026(2) 0.040(3) 0.024(3) 0.000(2) -0.0025(19) -0.002(2)
N3 0.025(2) 0.042(3) 0.030(3) 0.000(2) -0.002(2) 0.000(2)
Cl2 0.169(5) 0.167(4) 0.175(5) -0.054(4) 0.019(4) 0.043(3)
Cl3 0.162(6) 0.165(6) 0.162(6) 0.004(2) 0.009(2) 0.002(2)
F4 0.098(6) 0.060(4) 0.128(8) 0.000 0.050(6) 0.000
C1 0.030(3) 0.043(3) 0.035(4) 0.001(3) -0.007(3) -0.004(3)
C2 0.027(3) 0.059(4) 0.024(3) 0.004(3) -0.007(2) -0.001(3)
C15 0.029(3) 0.053(4) 0.027(3) -0.001(3) -0.002(2) -0.002(3)
C3 0.024(3) 0.049(3) 0.027(3) -0.002(3) -0.003(2) 0.007(3)
F2 0.113(7) 0.061(5) 0.167(11) 0.000 0.039(7) 0.000
C4 0.047(4) 0.047(4) 0.038(4) -0.004(3) -0.001(3) 0.010(3)
C20 0.039(3) 0.054(4) 0.036(4) -0.008(3) 0.003(3) 0.005(3)
C8 0.031(3) 0.061(4) 0.030(3) 0.002(3) 0.002(3) -0.005(3)
C24 0.043(4) 0.058(5) 0.084(4) -0.001(3) 0.003(4) -0.023(4)
F1 0.099(2) 0.103(2) 0.102(2) 0.0054(18) 0.0446(17) 0.0071(18)
C16 0.033(3) 0.072(5) 0.038(4) -0.004(4) 0.001(3) -0.014(3)
C6 0.045(4) 0.090(6) 0.037(4) -0.012(4) 0.003(3) 0.012(4)
C9 0.054(4) 0.052(4) 0.044(4) 0.007(3) -0.002(3) -0.019(4)
C21 0.061(5) 0.046(4) 0.062(6) 0.001(4) 0.006(4) 0.012(4)
C7 0.040(4) 0.087(6) 0.033(4) 0.007(4) 0.003(3) -0.007(4)
C5 0.057(5) 0.066(5) 0.054(5) -0.017(4) -0.006(4) 0.022(4)
F3 0.176(9) 0.142(7) 0.144(9) 0.042(6) -0.092(7) -0.039(6)
C12 0.078(6) 0.047(4) 0.048(5) 0.005(3) -0.010(4) 0.009(4)
C17 0.051(4) 0.099(7) 0.050(5) -0.017(5) 0.019(4) -0.027(5)
C19 0.046(4) 0.091(6) 0.055(5) -0.025(5) 0.007(4) 0.014(5)
C18 0.047(4) 0.123(9) 0.059(6) -0.033(6) 0.022(4) -0.006(5)
C25 0.065(6) 0.083(7) 0.097(5) -0.024(5) -0.012(5) -0.011(5)
C13 0.093(8) 0.104(8) 0.085(8) 0.024(7) -0.010(6) -0.042(7)
C10 0.107(9) 0.059(5) 0.092(9) -0.017(5) -0.017(7) 0.009(5)
C26 0.091(3) 0.086(3) 0.083(3) 0.0046(19) 0.0020(19) -0.0028(19)
C23 0.110(9) 0.115(10) 0.128(12) -0.038(9) 0.009(8) -0.052(8)
C22 0.131(11) 0.077(7) 0.132(12) 0.049(8) -0.032(9) -0.010(7)
C27 0.117(8) 0.176(9) 0.129(9) -0.012(8) 0.002(7) 0.046(7)
C11 0.102(9) 0.094(8) 0.123(12) -0.010(7) 0.015(8) -0.060(7)
C14 0.134(11) 0.080(8) 0.167(15) 0.052(9) 0.023(10) 0.056(8)
Cl3A 0.094(3) 0.110(3) 0.100(3) -0.0082(18) -0.0012(17) 0.0068(18)

loop_
_atom_type_symbol
_atom_type_description
_atom_type_scat_dispersion_real
_atom_type_scat_dispersion_imag
_atom_type_scat_source
C C 0.0033 0.0016 'International Tables Vol C Tables 4.2.6.8 and 6.1.1.4'
H H 0.0000 0.0000 'International Tables Vol C Tables 4.2.6.8 and 6.1.1.4'
Au Au -2.0133 8.8022 'International Tables Vol C Tables 4.2.6.8 and 6.1.1.4'
Cl Cl 0.1484 0.1585 'International Tables Vol C Tables 4.2.6.8 and 6.1.1.4'
F F 0.0171 0.0103 'International Tables Vol C Tables 4.2.6.8 and 6.1.1.4'
N N 0.0061 0.0033 'International Tables Vol C Tables 4.2.6.8 and 6.1.1.4'
P P 0.1023 0.0942 'International Tables Vol C Tables 4.2.6.8 and 6.1.1.4'

loop_
_geom_angle_atom_site_label_1
_geom_angle_atom_site_label_2
_geom_angle_atom_site_label_3
_geom_angle
_geom_angle_site_symmetry_1
_geom_angle_site_symmetry_3
C1 Au1 C1 177.2(4) . 2_656
F4 P1 F2 180.0 . .
F4 P1 F1 89.5(2) . .
F4 P1 F1 89.5(2) . 2_655
F1 P1 F2 90.5(2) 2_655 .
F1 P1 F2 90.5(2) . .
F1 P1 F1 179.0(5) 2_655 .
F3 P1 F4 91.7(3) 2_655 .
F3 P1 F4 91.7(3) . .
F3 P1 F2 88.3(3) 2_655 .
F3 P1 F2 88.3(3) . .
F3 P1 F1 92.0(6) . 2_655
F3 P1 F1 88.1(6) 2_655 2_655
F3 P1 F1 92.0(6) 2_655 .
F3 P1 F1 88.1(6) . .
F3 P1 F3 176.5(7) 2_655 .
N1 N2 N3 102.9(5) . .
N2 N1 C1 115.7(5) . .
N2 N1 C15 116.9(5) . .
C1 N1 C15 127.4(5) . .
N2 N3 C2 111.3(5) . .
N2 N3 C3 119.6(5) . .
C2 N3 C3 129.1(5) . .
N1 C1 Au1 125.3(5) . .
N1 C1 C2 100.6(5) . .
C2 C1 Au1 134.0(5) . .
N3 C2 Cl1 120.8(5) . .
N3 C2 C1 109.4(5) . .
C1 C2 Cl1 129.7(5) . .
C20 C15 N1 118.0(6) . .
C20 C15 C16 124.9(6) . .
C16 C15 N1 117.0(6) . .
C4 C3 N3 117.5(6) . .
C8 C3 N3 117.8(6) . .
C8 C3 C4 124.7(6) . .
C3 C4 C5 116.1(7) . .
C3 C4 C12 122.6(7) . .
C5 C4 C12 121.2(7) . .
C15 C20 C21 123.1(6) . .
C15 C20 C19 116.1(7) . .
C19 C20 C21 120.8(7) . .
C3 C8 C9 123.5(6) . .
C3 C8 C7 116.1(7) . .
C7 C8 C9 120.4(7) . .
C16 C24 H24 107.4 . .
C16 C24 C25 111.0(7) . .
C16 C24 C26 112.9(8) . .
C25 C24 H24 107.4 . .
C26 C24 H24 107.4 . .
C26 C24 C25 110.5(8) . .
C15 C16 C24 122.5(7) . .
C15 C16 C17 115.5(8) . .
C17 C16 C24 122.0(7) . .
C7 C6 H6 119.6 . .
C7 C6 C5 120.7(7) . .
C5 C6 H6 119.6 . .
C8 C9 H9 107.1 . .
C8 C9 C10 109.8(6) . .
C8 C9 C11 113.4(8) . .
C10 C9 H9 107.1 . .
C11 C9 H9 107.1 . .
C11 C9 C10 112.0(8) . .
C20 C21 H21 108.3 . .
C20 C21 C23 111.3(8) . .
C20 C21 C22 109.9(8) . .
C23 C21 H21 108.3 . .
C22 C21 H21 108.3 . .
C22 C21 C23 110.6(9) . .
C8 C7 H7 119.6 . .
C6 C7 C8 120.7(8) . .
C6 C7 H7 119.6 . .
C4 C5 H5 119.1 . .
C6 C5 C4 121.7(8) . .
C6 C5 H5 119.1 . .
C4 C12 H12 107.6 . .
C13 C12 C4 110.3(7) . .
C13 C12 H12 107.6 . .
C14 C12 C4 111.7(9) . .
C14 C12 H12 107.6 . .
C14 C12 C13 111.8(10) . .
C16 C17 H17 119.7 . .
C18 C17 C16 120.7(8) . .
C18 C17 H17 119.7 . .
C20 C19 H19 119.6 . .
C18 C19 C20 120.8(9) . .
C18 C19 H19 119.6 . .
C17 C18 C19 122.0(8) . .
C17 C18 H18 119.0 . .
C19 C18 H18 119.0 . .
C24 C25 H25A 109.5 . .
C24 C25 H25B 109.5 . .
C24 C25 H25C 109.5 . .
H25A C25 H25B 109.5 . .
H25A C25 H25C 109.5 . .
H25B C25 H25C 109.5 . .
C12 C13 H13A 109.5 . .
C12 C13 H13B 109.5 . .
C12 C13 H13C 109.5 . .
H13A C13 H13B 109.5 . .
H13A C13 H13C 109.5 . .
H13B C13 H13C 109.5 . .
C9 C10 H10A 109.5 . .
C9 C10 H10B 109.5 . .
C9 C10 H10C 109.5 . .
H10A C10 H10B 109.5 . .
H10A C10 H10C 109.5 . .
H10B C10 H10C 109.5 . .
C24 C26 H26A 109.5 . .
C24 C26 H26B 109.5 . .
C24 C26 H26C 109.5 . .
H26A C26 H26B 109.5 . .
H26A C26 H26C 109.5 . .
H26B C26 H26C 109.5 . .
C21 C23 H23A 109.5 . .
C21 C23 H23B 109.5 . .
C21 C23 H23C 109.5 . .
H23A C23 H23B 109.5 . .
H23A C23 H23C 109.5 . .
H23B C23 H23C 109.5 . .
C21 C22 H22A 109.5 . .
C21 C22 H22B 109.5 . .
C21 C22 H22C 109.5 . .
H22A C22 H22B 109.5 . .
H22A C22 H22C 109.5 . .
H22B C22 H22C 109.5 . .
Cl2 C27 Cl3 120.7(11) . .
Cl2 C27 H27A 107.1 . .
Cl2 C27 H27B 107.1 . .
Cl2 C27 H27C 108.5 . .
Cl2 C27 H27D 108.5 . .
Cl2 C27 Cl3A 115.0(11) . .
Cl3 C27 H27A 107.1 . .
Cl3 C27 H27B 107.1 . .
H27A C27 H27B 106.8 . .
H27C C27 H27D 107.5 . .
Cl3A C27 H27C 108.5 . .
Cl3A C27 H27D 108.5 . .
C9 C11 H11A 109.5 . .
C9 C11 H11B 109.5 . .
C9 C11 H11C 109.5 . .
H11A C11 H11B 109.5 . .
H11A C11 H11C 109.5 . .
H11B C11 H11C 109.5 . .
C12 C14 H14A 109.5 . .
C12 C14 H14B 109.5 . .
C12 C14 H14C 109.5 . .
H14A C14 H14B 109.5 . .
H14A C14 H14C 109.5 . .
H14B C14 H14C 109.5 . .

loop_
_geom_bond_atom_site_label_1
_geom_bond_atom_site_label_2
_geom_bond_distance
_geom_bond_site_symmetry_2
Au1 C1 2.013(7) .
Au1 C1 2.013(7) 2_656
Cl1 C2 1.693(6) .
P1 F4 1.567(8) .
P1 F2 1.581(9) .
P1 F1 1.571(6) 2_655
P1 F1 1.571(6) .
P1 F3 1.547(8) 2_655
P1 F3 1.547(8) .
N2 N1 1.324(7) .
N2 N3 1.328(7) .
N1 C1 1.369(8) .
N1 C15 1.449(8) .
N3 C2 1.340(8) .
N3 C3 1.449(8) .
Cl2 C27 1.670(16) .
Cl3 C27 1.92(2) .
C1 C2 1.375(9) .
C15 C20 1.386(10) .
C15 C16 1.399(10) .
C3 C4 1.388(10) .
C3 C8 1.386(10) .
C4 C5 1.390(11) .
C4 C12 1.527(11) .
C20 C21 1.517(11) .
C20 C19 1.396(10) .
C8 C9 1.507(11) .
C8 C7 1.413(10) .
C24 H24 1.0000 .
C24 C16 1.511(12) .
C24 C25 1.532(12) .
C24 C26 1.513(14) .
C16 C17 1.403(11) .
C6 H6 0.9500 .
C6 C7 1.368(12) .
C6 C5 1.369(13) .
C9 H9 1.0000 .
C9 C10 1.525(13) .
C9 C11 1.524(13) .
C21 H21 1.0000 .
C21 C23 1.527(14) .
C21 C22 1.525(13) .
C7 H7 0.9500 .
C5 H5 0.9500 .
C12 H12 1.0000 .
C12 C13 1.517(13) .
C12 C14 1.503(12) .
C17 H17 0.9500 .
C17 C18 1.363(14) .
C19 H19 0.9500 .
C19 C18 1.365(14) .
C18 H18 0.9500 .
C25 H25A 0.9800 .
C25 H25B 0.9800 .
C25 H25C 0.9800 .
C13 H13A 0.9800 .
C13 H13B 0.9800 .
C13 H13C 0.9800 .
C10 H10A 0.9800 .
C10 H10B 0.9800 .
C10 H10C 0.9800 .
C26 H26A 0.9800 .
C26 H26B 0.9800 .
C26 H26C 0.9800 .
C23 H23A 0.9800 .
C23 H23B 0.9800 .
C23 H23C 0.9800 .
C22 H22A 0.9800 .
C22 H22B 0.9800 .
C22 H22C 0.9800 .
C27 H27A 0.9900 .
C27 H27B 0.9900 .
C27 H27C 0.9900 .
C27 H27D 0.9900 .
C27 Cl3A 1.720(17) .
C11 H11A 0.9800 .
C11 H11B 0.9800 .
C11 H11C 0.9800 .
C14 H14A 0.9800 .
C14 H14B 0.9800 .
C14 H14C 0.9800 .

loop_
_smtbx_masks_void_nr
_smtbx_masks_void_average_x
_smtbx_masks_void_average_y
_smtbx_masks_void_average_z
_smtbx_masks_void_volume
_smtbx_masks_void_count_electrons
1 -0.250 0.262 0.750 127.0 12.6
2 0.000 0.500 0.500 16.2 0.8
3 0.250 0.738 0.250 127.0 8.2
4 0.500 0.500 0.000 16.2 0.8
